data_7119623
loop_
_publ_author_name
'Borissov, Arseni'
'Lim, Jason Y. C.'
'Brown, Asha'
'Christensen, Kirsten E.'
'Thompson, Amber L.'
'Smith, Martin D.'
'Beer, Paul D.'

_publ_section_title
;
 Neutral iodotriazole foldamers as tetradentate halogen bonding anion
 receptors.
;
_journal_issue 16
_journal_name_full 'Chemical communications (Cambridge, England)'
_journal_page_first 2483
_journal_page_last 2486
_journal_paper_doi 10.1039/c7cc00727b
_journal_volume 53
_journal_year 2017
_chemical_formula_moiety 'C134 H108 I8 N24 Na2 O12, 2(I), 6(C3 H6 O)'
_chemical_formula_sum 'C152 H144 I10 N24 Na2 O18'
_chemical_formula_weight 3909.98
_chemical_melting_point ?
_space_group_IT_number 2
_symmetry_cell_setting triclinic
_symmetry_space_group_name_Hall '-P 1'
_symmetry_space_group_name_H-M 'P -1'
_atom_sites_solution_hydrogens difmap
_atom_sites_solution_primary other
_audit_creation_date 01-11-16
_audit_creation_method CRYSTALS_ver_14.40
_audit_update_record
;
2017-01-24 deposited with the CCDC.
2017-02-06 downloaded from the CCDC.
;
_cell_angle_alpha 113.335(2)
_cell_angle_beta 100.303(2)
_cell_angle_gamma 93.903(2)
_cell_formula_units_Z 1
_cell_length_a 14.3220(4)
_cell_length_b 17.7665(5)
_cell_length_c 17.7815(5)
_cell_measurement_reflns_used 18398
_cell_measurement_temperature 100
_cell_measurement_theta_max 36
_cell_measurement_theta_min 2
_cell_volume 4038.8(2)
_computing_cell_refinement 'CrysAlisPro, (Agilent, 2011)'
_computing_data_collection 'Diamond GDA'
_computing_data_reduction 'CrysAlisPro, (Agilent, 2011)'
_computing_molecular_graphics 'CAMERON (Watkin et al., 1996)'
_computing_publication_material 'CRYSTALS (Betteridge et al., 2003)'
_computing_structure_refinement 'CRYSTALS (Betteridge et al., 2003)'
_computing_structure_solution 'Superflip (Palatinus & Chapuis, 2007)'
_diffrn_ambient_temperature 100
_diffrn_measured_fraction_theta_full 0.972
_diffrn_measured_fraction_theta_max 0.872
_diffrn_measurement_device 'Pilatus 2M detector on Crystal Logic diffractometer'
_diffrn_measurement_device_type 'Photon counting area detector'
_diffrn_measurement_method 'profile data from \w-scans'
_diffrn_radiation_monochromator Synchrotron
_diffrn_radiation_type Synchrotron
_diffrn_radiation_wavelength 0.68890
_diffrn_reflns_av_R_equivalents 0.195
_diffrn_reflns_limit_h_max 23
_diffrn_reflns_limit_h_min -24
_diffrn_reflns_limit_k_max 28
_diffrn_reflns_limit_k_min -29
_diffrn_reflns_limit_l_max 30
_diffrn_reflns_limit_l_min 0
_diffrn_reflns_number 88130
_diffrn_reflns_theta_full 25.140
_diffrn_reflns_theta_max 36.434
_diffrn_reflns_theta_min 1.661
_diffrn_standards_number 0
_exptl_absorpt_coefficient_mu 1.991
_exptl_absorpt_correction_T_max 0.98
_exptl_absorpt_correction_T_min 0.04
_exptl_absorpt_correction_type multi-scan
_exptl_absorpt_process_details 'CrysAlis, (Oxford Diffraction, 2002)'
_exptl_crystal_colour clear_pale_yellow
_exptl_crystal_density_diffrn 1.607
_exptl_crystal_density_meas ?
_exptl_crystal_density_method 'not measured'
_exptl_crystal_description block
_exptl_crystal_F_000 1920
_exptl_crystal_recrystallization_method 'Re-crystallisation from solvent: chloroform, acetone'
_exptl_crystal_size_max 0.06
_exptl_crystal_size_mid 0.03
_exptl_crystal_size_min 0.01
_platon_squeeze_details
;
The discrete Fourier transform of the void region were treated as 
contributions to the A and B parts of the calculated structure factors.
;
_refine_diff_density_max 2.38
_refine_diff_density_min -3.28
_refine_ls_extinction_method None
_refine_ls_goodness_of_fit_ref 0.9962
_refine_ls_hydrogen_treatment mixed
_refine_ls_matrix_type full
_refine_ls_number_parameters 928
_refine_ls_number_reflns 14420
_refine_ls_number_restraints 955
_refine_ls_R_factor_all 0.1180
_refine_ls_R_factor_gt 0.0996
_refine_ls_shift/su_max 0.0065118
_refine_ls_shift/su_mean 0.0002438
_refine_ls_structure_factor_coef Fsqd
_refine_ls_weighting_details
;
 Method= Modified Sheldrick 
 w=1/[\s^2^(F^2^) + ( 0.20P)^2^ + 0.00P] 
 ,where P=(max(Fo^2^,0) + 2Fc^2^)/3 
;
_refine_ls_weighting_scheme calc
_refine_ls_wR_factor_all 0.2929
_refine_ls_wR_factor_gt 0.2809
_refine_ls_wR_factor_ref 0.2929
_reflns_limit_h_max 23
_reflns_limit_h_min -24
_reflns_limit_k_max 28
_reflns_limit_k_min -29
_reflns_limit_l_max 30
_reflns_limit_l_min 0
_reflns_number_gt 9220
_reflns_number_total 37810
_reflns_threshold_expression I>2.0\s(I)
_oxford_diffrn_Wilson_B_factor 4.77
_oxford_diffrn_Wilson_scale 0.28
_oxford_refine_ls_r_factor_ref 0.1180
_oxford_refine_ls_scale 1.462(12)
_oxford_reflns_number_all 14420
_oxford_reflns_threshold_expression_ref I>-3.0\s(I)
_oxford_structure_analysis_title '037ab16 (6626)'
_cod_data_source_file c7cc00727b2.cif
_cod_data_source_block 3b_NaI
_cod_depositor_comments
;
The following automatic conversions were performed:

'_chemical_melting_point' value 'not measured' was changed to '?' -
the value is undefined or not given.

'_atom_sites_solution_primary' value 'Other' changed to 'other'
according to
/usr/data/users/saulius/crontab/automatic-downloads/rss-feeds/RSC/lib/dictionaries/cif_core.dic
dictionary named 'cif_core.dic' version 2.4.2 from 2011-04-26.

'_exptl_crystal_density_meas' value 'not measured' was changed to '?'
- the value is perceived as not measured.

Automatic conversion script
Id: cif_fix_values 4268 2015-11-12 08:31:59Z antanas 

 Adding full bibliography for 7119623.cif.

2024-04-09
Z value and formula fixed to values more according to usual
chemical conventions.                 miguel
;
_cod_original_formula_weight 1954.99
_cod_original_formula_moiety 'C64 H48 I5 N12 Na1 O5, 4(C3 H6 O1)'
_cod_original_formula_units_Z 2
_cod_original_sg_symbol_Hall -P1
_cod_original_sg_symbol_H-M 'P -1 '
_cod_original_formula_sum 'C76 H72 I5 N12 Na1 O9'
_cod_database_code 7119623

loop_
_symmetry_equiv_pos_as_xyz
x,y,z
-x,-y,-z

loop_
_atom_site_label
_atom_site_type_symbol
_atom_site_fract_x
_atom_site_fract_y
_atom_site_fract_z
_atom_site_U_iso_or_equiv
_atom_site_occupancy
_atom_site_adp_type
_atom_site_refinement_flags_posn
_atom_site_refinement_flags_adp
C1 C 1.5923(4) 1.0611(5) 0.4646(5) 0.0988 1.0000 Uani D .
C2 C 1.6019(5) 1.1374(6) 0.5339(6) 0.1011 1.0000 Uani D .
C3 C 1.6880(6) 1.1727(6) 0.5892(6) 0.1148 1.0000 Uani D .
C4 C 1.7680(5) 1.1312(7) 0.5812(6) 0.1106 1.0000 Uani D .
C5 C 1.7634(4) 1.0566(7) 0.5147(6) 0.1152 1.0000 Uani D .
C6 C 1.6773(4) 1.0192(5) 0.4552(5) 0.0928 1.0000 Uani D .
C7 C 1.6662(4) 0.9418(5) 0.3890(6) 0.1017 1.0000 Uani D .
C8 C 1.5832(5) 0.9013(5) 0.3294(6) 0.1043 1.0000 Uani D .
C9 C 1.5777(6) 0.8249(6) 0.2616(7) 0.1222 1.0000 Uani D .
C10 C 1.4922(8) 0.7877(7) 0.2045(8) 0.1365 1.0000 Uani D .
C11 C 1.4097(6) 0.8263(7) 0.2116(7) 0.1346 1.0000 Uani D .
C12 C 1.4113(5) 0.8996(6) 0.2781(6) 0.1108 1.0000 Uani D .
C13 C 1.4969(4) 0.9417(5) 0.3374(5) 0.0950 1.0000 Uani D .
C14 C 1.5042(4) 1.0201(5) 0.4063(5) 0.0846 1.0000 Uani D .
C15 C 1.4133(4) 1.0606(5) 0.4184(5) 0.0766 1.0000 Uani D .
N16 N 1.3893(3) 1.0963(5) 0.3568(4) 0.0659 1.0000 Uani D .
N17 N 1.4605(3) 1.1295(6) 0.3330(5) 0.0720 1.0000 Uani D .
N18 N 1.4192(4) 1.1612(6) 0.2819(5) 0.0713 1.0000 Uani D U
C19 C 1.3198(4) 1.1495(6) 0.2752(5) 0.0645 1.0000 Uani D .
C20 C 1.3033(4) 1.1074(6) 0.3217(6) 0.0675 1.0000 Uani D .
I21 I 1.17540(4) 1.06904(5) 0.34732(5) 0.0683 1.0000 Uani . .
C22 C 1.2559(5) 1.1809(6) 0.2225(6) 0.0631 1.0000 Uani D .
C23 C 1.2887(8) 1.2527(7) 0.2153(7) 0.0765 1.0000 Uani D .
C24 C 1.2335(7) 1.2825(8) 0.1640(7) 0.0811 1.0000 Uani D .
C25 C 1.1428(7) 1.2392(7) 0.1180(7) 0.0758 1.0000 Uani D .
C26 C 1.1078(6) 1.1676(6) 0.1237(6) 0.0688 1.0000 Uani D .
C27 C 1.1651(6) 1.1388(7) 0.1760(6) 0.0660 1.0000 Uani D .
C28 C 1.0154(5) 1.1209(7) 0.0710(5) 0.0721 1.0000 Uani D .
N29 N 0.9867(5) 1.1144(6) -0.0081(4) 0.0698 1.0000 Uani D .
N30 N 0.8989(5) 1.0669(6) -0.0433(4) 0.0758 1.0000 Uani D .
N31 N 0.8731(4) 1.0443(6) 0.0156(4) 0.0672 1.0000 Uani D .
C32 C 0.9425(6) 1.0780(7) 0.0893(4) 0.0696 1.0000 Uani D .
I33 I 0.93323(5) 1.06975(6) 0.20030(4) 0.0756 1.0000 Uani . .
C34 C 0.7810(6) 0.9985(7) -0.0028(6) 0.0653 1.0000 Uani D .
C35 C 0.7023(6) 1.0213(7) -0.0420(6) 0.0691 1.0000 Uani D .
C36 C 0.6122(6) 0.9746(7) -0.0652(6) 0.0695 1.0000 Uani D .
C37 C 0.6013(7) 0.9045(7) -0.0500(6) 0.0721 1.0000 Uani D .
C38 C 0.6798(6) 0.8829(7) -0.0101(6) 0.0674 1.0000 Uani D .
C39 C 0.7714(6) 0.9284(6) 0.0124(6) 0.0659 1.0000 Uani D .
N40 N 0.6652(6) 0.8098(4) 0.0044(4) 0.0725 1.0000 Uani D .
N41 N 0.6009(7) 0.7453(6) -0.0553(4) 0.0885 1.0000 Uani D .
N42 N 0.5980(6) 0.6845(5) -0.0282(5) 0.0851 1.0000 Uani D .
C43 C 0.6575(7) 0.7115(5) 0.0486(5) 0.0790 1.0000 Uani D .
C44 C 0.7033(7) 0.7916(6) 0.0708(5) 0.0764 1.0000 Uani D .
I45 I 0.79656(5) 0.87342(6) 0.18153(4) 0.0755 1.0000 Uani . .
C46 C 0.6643(7) 0.6586(7) 0.0942(6) 0.0777 1.0000 Uani D .
C47 C 0.5844(8) 0.6002(7) 0.0787(7) 0.0842 1.0000 Uani D .
C48 C 0.5833(9) 0.5498(9) 0.1220(8) 0.1053 1.0000 Uani D .
C49 C 0.6680(8) 0.5520(9) 0.1755(8) 0.0948 1.0000 Uani D .
C50 C 0.7471(7) 0.6120(8) 0.1951(8) 0.0916 1.0000 Uani D .
C51 C 0.7461(7) 0.6625(7) 0.1526(6) 0.0750 1.0000 Uani D .
C52 C 0.8380(7) 0.6153(7) 0.2538(8) 0.1038 1.0000 Uani D .
N53 N 0.8568(8) 0.5392(6) 0.2564(8) 0.1335 1.0000 Uani D .
N54 N 0.9397(8) 0.5530(5) 0.3104(9) 0.1363 1.0000 Uani D .
N55 N 0.9730(5) 0.6348(4) 0.3422(5) 0.1157 1.0000 Uani D .
C56 C 0.9124(7) 0.6736(5) 0.3071(7) 0.0932 1.0000 Uani D .
I57 I 0.93111(6) 0.80218(6) 0.34385(5) 0.0860 1.0000 Uani . .
C58 C 1.0681(6) 0.6680(6) 0.3996(5) 0.1180 1.0000 Uani D .
C59 C 1.0882(7) 0.6213(5) 0.4561(5) 0.1002 1.0000 Uani D .
C60 C 1.0462(6) 0.6418(5) 0.5269(5) 0.0972 1.0000 Uani D .
C61 C 0.9869(7) 0.7033(6) 0.5492(6) 0.1093 1.0000 Uani D .
C62 C 0.9461(7) 0.7183(6) 0.6164(6) 0.1144 1.0000 Uani D .
C63 C 0.9697(8) 0.6783(6) 0.6698(5) 0.1106 1.0000 Uani D .
C64 C 1.0279(7) 0.6183(6) 0.6520(5) 0.0941 1.0000 Uani D .
C65 C 1.0696(6) 0.5997(5) 0.5824(5) 0.0822 1.0000 Uani D .
C66 C 1.1304(6) 0.5417(5) 0.5620(5) 0.0821 1.0000 Uani D .
C67 C 1.1712(7) 0.5187(5) 0.4931(5) 0.0963 1.0000 Uani D .
C68 C 1.2292(8) 0.4562(6) 0.4735(6) 0.1118 1.0000 Uani D .
C69 C 1.2673(9) 0.4364(7) 0.4040(7) 0.1293 1.0000 Uani D .
C70 C 1.2501(8) 0.4785(8) 0.3518(6) 0.1393 1.0000 Uani D .
C71 C 1.1895(8) 0.5359(7) 0.3657(5) 0.1178 1.0000 Uani D .
C72 C 1.1504(6) 0.5608(6) 0.4373(4) 0.1055 1.0000 Uani D .
C73 C 0.5290(9) 1.0024(11) -0.1050(7) 0.0816 1.0000 Uani . U
O74 O 0.5330(7) 1.0764(9) -0.0964(7) 0.1101 1.0000 Uani . .
O75 O 0.4542(5) 0.9480(6) -0.1442(4) 0.0893 1.0000 Uani D U
C76 C 0.3672(6) 0.9732(6) -0.1751(5) 0.1122 1.0000 Uani D U
C77 C 0.3376(7) 0.9293(5) -0.2686(5) 0.0846 1.0000 Uani D U
O78 O 0.3090(6) 0.8452(5) -0.2890(4) 0.1024 1.0000 Uani D U
C79 C 0.2536(6) 0.7993(5) -0.3734(6) 0.1363 1.0000 Uani D U
C80 C 0.3188(9) 0.7495(6) -0.4248(5) 0.1205 1.0000 Uani D U
O81 O 0.3538(6) 0.6961(5) -0.3875(4) 0.1022 1.0000 Uani D U
C82 C 0.4127(7) 0.6431(7) -0.4312(5) 0.1156 1.0000 Uani D U
C83 C 0.4387(8) 0.5889(5) -0.3878(5) 0.1094 1.0000 Uani D U
O84 O 0.4860(6) 0.6378(6) -0.3018(5) 0.0941 1.0000 Uani D U
C85 C 0.5004(11) 0.5915(9) -0.2549(9) 0.1055 1.0000 Uani D U
Na86 Na 0.4410(3) 0.7802(4) -0.2481(3) 0.0847 1.0000 Uani . U
I87 I 0.94796(5) 1.01332(6) 0.37075(4) 0.0724 1.0000 Uani . .
O88 O 0.3831(7) 0.7676(8) -0.1419(6) 0.1156 1.0000 Uani D U
C89 C 0.3197(8) 0.7390(14) -0.1204(10) 0.1273 1.0000 Uani D U
C90 C 0.3387(10) 0.7168(14) -0.0469(10) 0.1343 1.0000 Uani D U
C91 C 0.2154(9) 0.7308(15) -0.1576(11) 0.1478 1.0000 Uani D U
O92 O 0.0658(12) 0.5629(11) 0.1689(9) 0.1982 1.0000 Uani D U
C93 C 0.0098(12) 0.4978(10) 0.1333(9) 0.1797 1.0000 Uani D U
C94 C 0.0215(16) 0.4178(11) 0.1437(11) 0.1916 1.0000 Uani D U
C95 C -0.0822(12) 0.4909(14) 0.0716(9) 0.1893 1.0000 Uani D U
O96 O 0.1228(11) 0.8215(7) 0.1925(8) 0.2391 1.0000 Uani D U
C97 C 0.0848(8) 0.7675(6) 0.1182(7) 0.1633 1.0000 Uani D U
C98 C 0.1385(8) 0.7458(6) 0.0478(7) 0.0884 1.0000 Uani D U
C99 C -0.0156(8) 0.7182(6) 0.0906(7) 0.0990 1.0000 Uani D U
C100 C 0.7060(15) 0.7280(9) 0.4154(15) 0.2728 1.0000 Uani D U
C101 C 0.6203(12) 0.6976(7) 0.4410(10) 0.2355 1.0000 Uani D U
O102 O 0.6269(13) 0.7107(7) 0.5141(9) 0.2717 1.0000 Uani D U
C103 C 0.5296(14) 0.6526(7) 0.3734(14) 0.2488 1.0000 Uani D U
H21 H 1.5483 1.1637 0.5424 0.1139 1.0000 Uiso R .
H31 H 1.6935 1.2252 0.6323 0.1330 1.0000 Uiso R .
H41 H 1.8250 1.1552 0.6206 0.1372 1.0000 Uiso R .
H51 H 1.8175 1.0301 0.5102 0.1410 1.0000 Uiso R .
H71 H 1.7193 0.9149 0.3842 0.1251 1.0000 Uiso R .
H91 H 1.6315 0.7990 0.2564 0.1509 1.0000 Uiso R .
H101 H 1.4892 0.7377 0.1584 0.1601 1.0000 Uiso R .
H111 H 1.3514 0.7991 0.1728 0.1592 1.0000 Uiso R .
H121 H 1.3567 0.9251 0.2825 0.1242 1.0000 Uiso R .
H151 H 1.4245 1.1035 0.4744 0.0919 1.0000 Uiso R .
H152 H 1.3610 1.0185 0.4096 0.0920 1.0000 Uiso R .
H231 H 1.3495 1.2826 0.2471 0.0901 1.0000 Uiso R .
H241 H 1.2575 1.3306 0.1596 0.0940 1.0000 Uiso R .
H251 H 1.1052 1.2582 0.0832 0.0892 1.0000 Uiso R .
H271 H 1.1429 1.0896 0.1790 0.0780 1.0000 Uiso R .
H351 H 0.7101 1.0692 -0.0521 0.0820 1.0000 Uiso R .
H371 H 0.5410 0.8726 -0.0666 0.0861 1.0000 Uiso R .
H391 H 0.8248 0.9123 0.0381 0.0811 1.0000 Uiso R .
H471 H 0.5292 0.5962 0.0399 0.1010 1.0000 Uiso R .
H481 H 0.5275 0.5152 0.1160 0.1201 1.0000 Uiso R .
H491 H 0.6741 0.5130 0.1983 0.1151 1.0000 Uiso R .
H511 H 0.8017 0.6989 0.1637 0.0930 1.0000 Uiso R .
H581 H 1.1158 0.6614 0.3665 0.1500 1.0000 Uiso R .
H582 H 1.0688 0.7263 0.4340 0.1501 1.0000 Uiso R .
H611 H 0.9748 0.7335 0.5166 0.1330 1.0000 Uiso R .
H621 H 0.9027 0.7557 0.6270 0.1400 1.0000 Uiso R .
H631 H 0.9453 0.6925 0.7177 0.1333 1.0000 Uiso R .
H641 H 1.0406 0.5897 0.6854 0.1120 1.0000 Uiso R .
H661 H 1.1442 0.5142 0.5967 0.1052 1.0000 Uiso R .
H681 H 1.2428 0.4290 0.5088 0.1330 1.0000 Uiso R .
H691 H 1.3063 0.3945 0.3913 0.1610 1.0000 Uiso R .
H701 H 1.2806 0.4673 0.3071 0.1730 1.0000 Uiso R .
H711 H 1.1728 0.5594 0.3277 0.1491 1.0000 Uiso R .
H761 H 0.3812 1.0320 -0.1598 0.1301 1.0000 Uiso R .
H762 H 0.3162 0.9628 -0.1494 0.1301 1.0000 Uiso R .
H771 H 0.3914 0.9344 -0.2935 0.1009 1.0000 Uiso R .
H772 H 0.2839 0.9511 -0.2906 0.1011 1.0000 Uiso R .
H791 H 0.2279 0.8367 -0.3969 0.1590 1.0000 Uiso R .
H792 H 0.2005 0.7625 -0.3731 0.1591 1.0000 Uiso R .
H801 H 0.3724 0.7869 -0.4239 0.1411 1.0000 Uiso R .
H802 H 0.2839 0.7175 -0.4822 0.1410 1.0000 Uiso R .
H821 H 0.4711 0.6761 -0.4286 0.1331 1.0000 Uiso R .
H822 H 0.3793 0.6100 -0.4898 0.1330 1.0000 Uiso R .
H831 H 0.4823 0.5537 -0.4154 0.1262 1.0000 Uiso R .
H832 H 0.3811 0.5544 -0.3918 0.1261 1.0000 Uiso R .
H851 H 0.5232 0.6287 -0.1962 0.1690 1.0000 Uiso R .
H852 H 0.5475 0.5566 -0.2738 0.1690 1.0000 Uiso R .
H853 H 0.4400 0.5589 -0.2630 0.1690 1.0000 Uiso R .
H911 H 0.1787 0.7254 -0.1189 0.3560 1.0000 Uiso R .
H912 H 0.2032 0.7797 -0.1673 0.3560 1.0000 Uiso R .
H913 H 0.1966 0.6815 -0.2106 0.3560 1.0000 Uiso R .
H951 H -0.1357 0.4777 0.0925 0.2861 1.0000 Uiso R .
H952 H -0.0852 0.5435 0.0681 0.2861 1.0000 Uiso R .
H953 H -0.0844 0.4479 0.0167 0.2861 1.0000 Uiso R .
H981 H 0.0938 0.7299 -0.0052 0.1252 1.0000 Uiso R .
H982 H 0.1845 0.7928 0.0583 0.1253 1.0000 Uiso R .
H983 H 0.1709 0.7004 0.0466 0.1252 1.0000 Uiso R .
H991 H -0.0219 0.6695 0.0396 0.1531 1.0000 Uiso R .
H992 H -0.0621 0.7514 0.0813 0.1529 1.0000 Uiso R .
H993 H -0.0271 0.7018 0.1335 0.1531 1.0000 Uiso R .
H1031 H 0.4763 0.6435 0.3923 0.2926 1.0000 Uiso . .
H1032 H 0.5100 0.6916 0.3433 0.2926 1.0000 Uiso . .
H1033 H 0.5395 0.6053 0.3286 0.2926 1.0000 Uiso . .
H941 H 0.0802 0.4255 0.1824 0.2285 1.0000 Uiso R .
H942 H -0.0306 0.4037 0.1644 0.2285 1.0000 Uiso R .
H943 H 0.0218 0.3744 0.0910 0.2285 1.0000 Uiso R .
H1001 H 0.7571 0.7541 0.4638 0.3344 1.0000 Uiso R .
H1002 H 0.6923 0.7656 0.3905 0.3344 1.0000 Uiso R .
H1003 H 0.7242 0.6801 0.3761 0.3344 1.0000 Uiso R .
H901 H 0.4059 0.7222 -0.0265 0.1627 1.0000 Uiso R .
H902 H 0.3115 0.7523 -0.0034 0.1627 1.0000 Uiso R .
H903 H 0.3101 0.6610 -0.0647 0.1627 1.0000 Uiso R .

loop_
_atom_site_aniso_label
_atom_site_aniso_U_11
_atom_site_aniso_U_22
_atom_site_aniso_U_33
_atom_site_aniso_U_23
_atom_site_aniso_U_13
_atom_site_aniso_U_12
C1 0.053(5) 0.171(9) 0.099(6) 0.080(6) 0.023(5) 0.021(6)
C2 0.059(6) 0.167(10) 0.099(7) 0.080(6) 0.018(5) 0.006(7)
C3 0.065(6) 0.185(12) 0.112(8) 0.087(8) 0.013(6) -0.013(7)
C4 0.048(5) 0.207(12) 0.097(7) 0.093(7) 0.007(6) -0.013(7)
C5 0.060(6) 0.211(12) 0.103(7) 0.096(7) 0.017(5) 0.005(8)
C6 0.049(5) 0.167(9) 0.102(6) 0.092(6) 0.028(5) 0.017(5)
C7 0.064(6) 0.167(10) 0.121(8) 0.090(6) 0.059(5) 0.030(7)
C8 0.079(6) 0.139(9) 0.119(8) 0.060(6) 0.063(5) 0.021(6)
C9 0.112(9) 0.131(10) 0.144(10) 0.057(7) 0.078(8) 0.021(9)
C10 0.133(9) 0.145(11) 0.147(11) 0.064(9) 0.064(8) 0.011(9)
C11 0.105(9) 0.151(11) 0.135(10) 0.040(8) 0.053(9) -0.010(8)
C12 0.078(7) 0.149(11) 0.109(8) 0.054(7) 0.038(6) 0.003(8)
C13 0.070(6) 0.137(8) 0.103(7) 0.067(5) 0.037(5) 0.018(6)
C14 0.049(5) 0.141(8) 0.092(6) 0.070(5) 0.032(4) 0.022(5)
C15 0.034(5) 0.129(9) 0.078(6) 0.054(7) 0.014(4) 0.008(5)
N16 0.030(4) 0.101(7) 0.066(5) 0.037(5) 0.008(3) -0.004(4)
N17 0.034(4) 0.112(8) 0.062(5) 0.032(5) 0.010(4) -0.012(4)
N18 0.046(4) 0.097(5) 0.064(5) 0.034(4) 0.001(3) -0.006(4)
C19 0.037(5) 0.100(8) 0.047(5) 0.025(5) 0.008(4) -0.012(5)
C20 0.040(5) 0.085(8) 0.066(6) 0.025(5) 0.008(4) -0.014(5)
I21 0.0335(3) 0.1002(6) 0.0718(4) 0.0370(4) 0.0143(3) -0.0004(3)
C22 0.033(4) 0.087(8) 0.059(5) 0.024(5) 0.005(4) 0.001(5)
C23 0.052(6) 0.098(9) 0.066(6) 0.027(6) 0.004(5) -0.005(6)
C24 0.068(7) 0.104(10) 0.074(7) 0.043(7) 0.016(6) -0.002(7)
C25 0.060(7) 0.095(9) 0.077(7) 0.043(7) 0.010(6) 0.004(6)
C26 0.037(5) 0.099(9) 0.056(5) 0.023(6) 0.000(4) -0.004(5)
C27 0.051(6) 0.076(7) 0.057(5) 0.018(5) 0.008(4) -0.006(5)
C28 0.036(5) 0.111(9) 0.074(6) 0.047(7) 0.008(5) 0.000(5)
N29 0.047(4) 0.090(7) 0.066(5) 0.030(5) 0.006(4) -0.007(4)
N30 0.041(4) 0.127(9) 0.068(5) 0.050(6) 0.014(4) 0.002(5)
N31 0.036(4) 0.101(7) 0.061(5) 0.035(5) 0.004(3) -0.004(4)
C32 0.037(5) 0.101(9) 0.068(6) 0.035(6) 0.010(4) 0.003(5)
I33 0.0360(3) 0.1229(7) 0.0552(4) 0.0287(4) 0.0068(3) -0.0086(4)
C34 0.029(4) 0.089(8) 0.064(5) 0.021(5) 0.005(4) 0.000(5)
C35 0.045(5) 0.105(9) 0.050(5) 0.027(5) 0.008(4) 0.002(6)
C36 0.029(4) 0.125(10) 0.049(5) 0.032(6) 0.008(4) 0.002(5)
C37 0.039(5) 0.117(10) 0.054(5) 0.032(6) 0.009(4) -0.004(6)
C38 0.047(5) 0.104(9) 0.049(5) 0.033(6) 0.007(4) 0.007(6)
C39 0.039(5) 0.093(8) 0.056(5) 0.027(5) 0.001(4) 0.000(5)
N40 0.045(4) 0.106(7) 0.048(4) 0.020(4) 0.000(3) -0.005(5)
N41 0.053(5) 0.124(8) 0.060(5) 0.022(5) -0.005(4) -0.017(6)
N42 0.045(5) 0.129(9) 0.067(5) 0.033(6) 0.005(4) -0.010(5)
C43 0.045(5) 0.110(8) 0.058(5) 0.018(5) 0.003(4) -0.014(6)
C44 0.044(5) 0.110(8) 0.058(5) 0.025(5) 0.001(4) -0.011(5)
I45 0.0475(4) 0.1041(6) 0.0593(4) 0.0273(4) -0.0022(3) -0.0098(4)
C46 0.055(6) 0.097(8) 0.058(5) 0.017(5) 0.000(5) -0.010(6)
C47 0.055(6) 0.101(9) 0.071(7) 0.021(6) -0.007(5) -0.009(6)
C48 0.081(8) 0.116(11) 0.086(8) 0.030(7) -0.009(7) -0.043(8)
C49 0.075(8) 0.110(11) 0.084(8) 0.037(8) 0.004(6) -0.028(7)
C50 0.056(7) 0.119(11) 0.081(7) 0.040(7) -0.009(6) -0.026(7)
C51 0.050(6) 0.087(8) 0.063(6) 0.017(5) -0.004(5) -0.018(6)
C52 0.077(8) 0.137(10) 0.089(8) 0.066(8) -0.021(6) -0.045(7)
N53 0.107(9) 0.139(9) 0.129(9) 0.074(9) -0.050(8) -0.061(8)
N54 0.122(10) 0.126(9) 0.138(10) 0.080(9) -0.062(8) -0.038(8)
N55 0.095(8) 0.134(9) 0.111(8) 0.074(8) -0.028(7) -0.035(7)
C56 0.069(7) 0.112(10) 0.082(7) 0.041(7) -0.009(6) -0.028(6)
I57 0.0559(4) 0.1159(7) 0.0705(5) 0.0382(5) -0.0075(4) -0.0259(4)
C58 0.084(9) 0.131(11) 0.121(10) 0.071(8) -0.043(8) -0.043(8)
C59 0.080(7) 0.102(8) 0.094(6) 0.044(6) -0.032(5) -0.031(5)
C60 0.072(7) 0.086(7) 0.104(6) 0.032(5) -0.025(5) -0.012(5)
C61 0.065(7) 0.106(8) 0.112(8) 0.019(8) -0.021(6) -0.008(6)
C62 0.075(8) 0.105(9) 0.108(8) 0.009(7) -0.017(6) -0.011(7)
C63 0.086(8) 0.091(8) 0.096(8) -0.004(6) -0.012(7) -0.013(6)
C64 0.070(7) 0.087(7) 0.086(6) 0.012(6) -0.009(5) -0.020(5)
C65 0.063(6) 0.069(6) 0.083(5) 0.016(5) -0.014(4) -0.017(4)
C66 0.054(6) 0.078(7) 0.084(6) 0.022(6) -0.021(4) -0.015(4)
C67 0.061(6) 0.097(7) 0.087(6) 0.011(5) -0.017(5) -0.017(5)
C68 0.069(7) 0.102(8) 0.106(8) -0.001(7) -0.007(6) -0.012(6)
C69 0.092(9) 0.122(10) 0.107(8) -0.006(7) 0.000(7) -0.020(8)
C70 0.104(10) 0.145(12) 0.105(9) 0.006(8) -0.003(9) -0.024(8)
C71 0.107(10) 0.122(10) 0.087(7) 0.026(8) -0.007(6) -0.035(7)
C72 0.064(6) 0.124(8) 0.091(6) 0.027(6) -0.016(5) -0.029(5)
C73 0.052(6) 0.130(7) 0.063(6) 0.040(6) 0.015(5) 0.009(7)
O74 0.073(6) 0.168(11) 0.111(7) 0.081(8) 0.017(5) 0.019(7)
O75 0.034(3) 0.145(4) 0.074(4) 0.037(3) -0.002(3) 0.012(4)
C76 0.042(6) 0.186(9) 0.077(6) 0.027(8) -0.005(5) 0.038(8)
C77 0.040(5) 0.135(7) 0.070(6) 0.043(7) 0.000(5) -0.006(5)
O78 0.049(3) 0.146(5) 0.098(5) 0.059(4) -0.022(3) -0.021(3)
C79 0.091(10) 0.148(14) 0.130(10) 0.059(9) -0.056(7) -0.028(8)
C80 0.097(10) 0.149(12) 0.092(8) 0.064(8) -0.041(6) -0.058(8)
O81 0.066(5) 0.140(5) 0.084(3) 0.049(3) -0.012(3) -0.033(4)
C82 0.084(8) 0.150(11) 0.079(6) 0.032(5) -0.001(6) -0.048(7)
C83 0.072(8) 0.148(8) 0.075(7) 0.026(5) 0.003(6) -0.027(8)
O84 0.064(4) 0.110(3) 0.082(4) 0.035(3) -0.017(3) -0.037(3)
C85 0.079(9) 0.102(6) 0.097(9) 0.031(7) -0.026(7) -0.045(6)
Na86 0.046(2) 0.131(3) 0.074(2) 0.049(2) 0.0011(17) -0.015(2)
I87 0.0382(3) 0.1117(6) 0.0574(4) 0.0288(4) 0.0090(3) -0.0086(4)
O88 0.071(5) 0.197(7) 0.099(4) 0.086(5) 0.018(4) -0.004(5)
C89 0.073(5) 0.216(9) 0.112(6) 0.095(6) 0.016(4) -0.014(6)
C90 0.091(7) 0.220(11) 0.116(7) 0.100(7) 0.023(6) -0.014(8)
C91 0.074(5) 0.244(11) 0.128(8) 0.094(8) 0.006(6) -0.020(8)
O92 0.210(17) 0.207(15) 0.212(16) 0.104(14) 0.084(13) 0.059(13)
C93 0.208(18) 0.191(14) 0.175(15) 0.090(14) 0.077(12) 0.073(13)
C94 0.21(2) 0.182(15) 0.198(19) 0.078(16) 0.054(17) 0.090(16)
C95 0.23(2) 0.185(17) 0.184(19) 0.092(15) 0.066(14) 0.086(15)
O96 0.173(14) 0.273(18) 0.133(9) -0.037(11) 0.027(9) -0.072(12)
C97 0.129(10) 0.182(13) 0.111(8) -0.001(9) 0.031(7) -0.037(9)
C98 0.058(6) 0.071(7) 0.120(8) 0.029(7) 0.009(6) -0.003(6)
C99 0.105(8) 0.106(10) 0.070(7) 0.012(6) 0.043(6) 0.010(7)
C100 0.25(2) 0.30(3) 0.171(17) -0.002(19) 0.108(17) -0.11(2)
C101 0.207(18) 0.249(19) 0.151(11) -0.023(14) 0.091(12) -0.079(15)
O102 0.264(19) 0.278(19) 0.140(10) -0.062(12) 0.128(12) -0.101(16)
C103 0.21(2) 0.19(2) 0.201(16) -0.067(17) 0.073(14) -0.041(17)

loop_
_atom_type_symbol
_atom_type_scat_dispersion_real
_atom_type_scat_dispersion_imag
_atom_type_scat_Cromer_Mann_a1
_atom_type_scat_Cromer_Mann_b1
_atom_type_scat_Cromer_Mann_a2
_atom_type_scat_Cromer_Mann_b2
_atom_type_scat_Cromer_Mann_a3
_atom_type_scat_Cromer_Mann_b3
_atom_type_scat_Cromer_Mann_a4
_atom_type_scat_Cromer_Mann_b4
_atom_type_scat_Cromer_Mann_c
_atom_type_scat_source
C 0.0020 0.0020 2.3100 20.8439 1.0200 10.2075 1.5886 0.5687 0.8650 51.6512 0.2156 'International Tables Vol C 4.2.6.8 and 6.1.1.4'
H 0.0000 0.0000 0.4930 10.5109 0.3229 26.1257 0.1402 3.1424 0.0408 57.7998 0.0030 'International Tables Vol C 4.2.6.8 and 6.1.1.4'
N 0.0040 0.0030 12.2126 0.0057 3.1322 9.8933 2.0125 28.9975 1.1663 0.5826 -11.5290 'International Tables Vol C 4.2.6.8 and 6.1.1.4'
O 0.0070 0.0060 3.0485 13.2771 2.2868 5.7011 1.5463 0.3239 0.8670 32.9089 0.2508 'International Tables Vol C 4.2.6.8 and 6.1.1.4'
I -0.7740 1.7190 20.1472 4.3470 18.9949 0.3814 7.5138 27.7660 2.2735 66.8776 4.0712 'International Tables Vol C 4.2.6.8 and 6.1.1.4'
Na 0.0290 0.0230 4.7626 3.2850 3.1736 8.8422 1.2674 0.3136 1.1128 129.4240 0.6760 'International Tables Vol C 4.2.6.8 and 6.1.1.4'

loop_
_geom_angle_atom_site_label_1
_geom_angle_site_symmetry_1
_geom_angle_atom_site_label_2
_geom_angle_atom_site_label_3
_geom_angle_site_symmetry_3
_geom_angle
_geom_angle_publ_flag
C2 . C1 C6 . 117.87(6) yes
C2 . C1 C14 . 123.62(6) yes
C6 . C1 C14 . 118.41(6) yes
C1 . C2 C3 . 120.93(6) yes
C1 . C2 H21 . 119.3 no
C3 . C2 H21 . 119.8 no
C2 . C3 C4 . 120.76(6) yes
C2 . C3 H31 . 119.2 no
C4 . C3 H31 . 120.0 no
C3 . C4 C5 . 120.99(6) yes
C3 . C4 H41 . 119.4 no
C5 . C4 H41 . 119.6 no
C4 . C5 C6 . 120.10(6) yes
C4 . C5 H51 . 119.8 no
C6 . C5 H51 . 120.1 no
C1 . C6 C5 . 119.24(6) yes
C1 . C6 C7 . 117.59(6) yes
C5 . C6 C7 . 123.10(6) yes
C6 . C7 C8 . 125.85(6) yes
C6 . C7 H71 . 117.4 no
C8 . C7 H71 . 116.7 no
C7 . C8 C9 . 123.14(6) yes
C7 . C8 C13 . 117.62(5) yes
C9 . C8 C13 . 119.24(6) yes
C8 . C9 C10 . 120.05(7) yes
C8 . C9 H91 . 119.7 no
C10 . C9 H91 . 120.3 no
C9 . C10 C11 . 120.95(7) yes
C9 . C10 H101 . 119.9 no
C11 . C10 H101 . 119.1 no
C10 . C11 C12 . 120.74(7) yes
C10 . C11 H111 . 119.7 no
C12 . C11 H111 . 119.3 no
C11 . C12 C13 . 120.93(7) yes
C11 . C12 H121 . 120.6 no
C13 . C12 H121 . 118.3 no
C8 . C13 C12 . 117.88(6) yes
C8 . C13 C14 . 118.45(5) yes
C12 . C13 C14 . 123.63(6) yes
C13 . C14 C1 . 121.99(5) yes
C13 . C14 C15 . 119.00(6) yes
C1 . C14 C15 . 119.01(6) yes
C14 . C15 N16 . 109.5(6) yes
C14 . C15 H151 . 109.4 no
N16 . C15 H151 . 109.8 no
C14 . C15 H152 . 108.6 no
N16 . C15 H152 . 109.4 no
H151 . C15 H152 . 110.1 no
C15 . N16 N17 . 119.88(8) yes
C15 . N16 C20 . 129.35(9) yes
N17 . N16 C20 . 110.59(8) yes
N16 . N17 N18 . 107.13(9) yes
Na86 2_775 N18 N17 . 102.1(3) yes
Na86 2_775 N18 C19 . 149.4(3) yes
N17 . N18 C19 . 108.40(9) yes
N18 . C19 C20 . 107.00(9) yes
N18 . C19 C22 . 119.7(5) yes
C20 . C19 C22 . 133.3(5) yes
C19 . C20 N16 . 106.84(9) yes
C19 . C20 I21 . 130.9(3) yes
N16 . C20 I21 . 122.1(3) yes
C19 . C22 C23 . 119.8(7) yes
C19 . C22 C27 . 122.3(8) yes
C23 . C22 C27 . 117.9(8) yes
C22 . C23 C24 . 122.0(9) yes
C22 . C23 H231 . 119.0 no
C24 . C23 H231 . 119.0 no
C23 . C24 C25 . 119.1(10) yes
C23 . C24 H241 . 120.3 no
C25 . C24 H241 . 120.6 no
C24 . C25 C26 . 120.6(10) yes
C24 . C25 H251 . 120.1 no
C26 . C25 H251 . 119.3 no
C25 . C26 C27 . 119.2(8) yes
C25 . C26 C28 . 119.4(8) yes
C27 . C26 C28 . 121.3(8) yes
C26 . C27 C22 . 121.3(8) yes
C26 . C27 H271 . 119.9 no
C22 . C27 H271 . 118.8 no
C26 . C28 N29 . 121.2(6) yes
C26 . C28 C32 . 129.8(6) yes
N29 . C28 C32 . 108.97(9) yes
C28 . N29 N30 . 109.16(9) yes
N29 . N30 N31 . 106.89(9) yes
N30 . N31 C32 . 110.92(9) yes
N30 . N31 C34 . 118.8(6) yes
C32 . N31 C34 . 130.0(6) yes
C28 . C32 N31 . 103.99(9) yes
C28 . C32 I33 . 129.9(4) yes
N31 . C32 I33 . 126.1(4) yes
C32 . I33 I87 . 165.7(3) yes
N31 . C34 C35 . 119.2(9) yes
N31 . C34 C39 . 119.8(7) yes
C35 . C34 C39 . 120.8(9) yes
C34 . C35 C36 . 120.3(10) yes
C34 . C35 H351 . 119.8 no
C36 . C35 H351 . 119.9 no
C35 . C36 C37 . 119.6(9) yes
C35 . C36 C73 . 118.7(10) yes
C37 . C36 C73 . 121.7(9) yes
C36 . C37 C38 . 119.6(9) yes
C36 . C37 H371 . 119.4 no
C38 . C37 H371 . 121.0 no
C37 . C38 C39 . 121.6(10) yes
C37 . C38 N40 . 117.7(8) yes
C39 . C38 N40 . 120.6(8) yes
C38 . C39 C34 . 118.0(9) yes
C38 . C39 H391 . 121.0 no
C34 . C39 H391 . 121.0 no
C38 . N40 N41 . 117.2(5) yes
C38 . N40 C44 . 131.9(5) yes
N41 . N40 C44 . 110.95(9) yes
N40 . N41 N42 . 106.91(9) yes
N41 . N42 C43 . 109.15(9) yes
N42 . C43 C44 . 108.93(9) yes
N42 . C43 C46 . 120.3(6) yes
C44 . C43 C46 . 130.7(6) yes
C43 . C44 N40 . 104.00(9) yes
C43 . C44 I45 . 130.2(4) yes
N40 . C44 I45 . 125.5(5) yes
C43 . C46 C47 . 118.4(8) yes
C43 . C46 C51 . 124.0(8) yes
C47 . C46 C51 . 117.5(9) yes
C46 . C47 C48 . 122.2(10) yes
C46 . C47 H471 . 119.2 no
C48 . C47 H471 . 118.5 no
C47 . C48 C49 . 118.1(11) yes
C47 . C48 H481 . 121.9 no
C49 . C48 H481 . 120.1 no
C48 . C49 C50 . 120.5(11) yes
C48 . C49 H491 . 121.3 no
C50 . C49 H491 . 118.2 no
C49 . C50 C51 . 119.8(9) yes
C49 . C50 C52 . 120.6(9) yes
C51 . C50 C52 . 119.1(8) yes
C46 . C51 C50 . 121.1(9) yes
C46 . C51 H511 . 120.9 no
C50 . C51 H511 . 118.0 no
C50 . C52 N53 . 116.2(7) yes
C50 . C52 C56 . 136.8(7) yes
N53 . C52 C56 . 106.99(9) yes
C52 . N53 N54 . 108.45(9) yes
N53 . N54 N55 . 107.18(9) yes
N54 . N55 C56 . 110.54(8) yes
N54 . N55 C58 . 119.81(9) yes
C56 . N55 C58 . 129.32(9) yes
N55 . C56 C52 . 106.81(9) yes
N55 . C56 I57 . 123.5(4) yes
C52 . C56 I57 . 129.4(4) yes
N55 . C58 C59 . 110.6(6) yes
N55 . C58 H581 . 108.5 no
C59 . C58 H581 . 109.5 no
N55 . C58 H582 . 108.0 no
C59 . C58 H582 . 109.7 no
H581 . C58 H582 . 110.4 no
C58 . C59 C60 . 119.00(6) yes
C58 . C59 C72 . 119.00(6) yes
C60 . C59 C72 . 121.97(5) yes
C59 . C60 C61 . 123.64(6) yes
C59 . C60 C65 . 118.43(6) yes
C61 . C60 C65 . 117.86(6) yes
C60 . C61 C62 . 120.90(7) yes
C60 . C61 H611 . 119.0 no
C62 . C61 H611 . 120.1 no
C61 . C62 C63 . 120.70(7) yes
C61 . C62 H621 . 119.5 no
C63 . C62 H621 . 119.8 no
C62 . C63 C64 . 120.92(7) yes
C62 . C63 H631 . 119.7 no
C64 . C63 H631 . 119.4 no
C63 . C64 C65 . 120.04(7) yes
C63 . C64 H641 . 121.1 no
C65 . C64 H641 . 118.9 no
C60 . C65 C64 . 119.24(6) yes
C60 . C65 C66 . 117.62(5) yes
C64 . C65 C66 . 123.13(6) yes
C65 . C66 C67 . 125.89(6) yes
C65 . C66 H661 . 117.6 no
C67 . C66 H661 . 116.5 no
C66 . C67 C68 . 123.11(6) yes
C66 . C67 C72 . 117.63(5) yes
C68 . C67 C72 . 119.24(6) yes
C67 . C68 C69 . 120.06(7) yes
C67 . C68 H681 . 119.7 no
C69 . C68 H681 . 120.2 no
C68 . C69 C70 . 120.93(7) yes
C68 . C69 H691 . 119.7 no
C70 . C69 H691 . 119.4 no
C69 . C70 C71 . 120.72(7) yes
C69 . C70 H701 . 119.9 no
C71 . C70 H701 . 119.3 no
C70 . C71 C72 . 120.92(7) yes
C70 . C71 H711 . 120.6 no
C72 . C71 H711 . 118.5 no
C67 . C72 C59 . 118.44(6) yes
C67 . C72 C71 . 117.85(6) yes
C59 . C72 C71 . 123.63(6) yes
C36 . C73 O74 . 120.7(12) yes
C36 . C73 O75 . 116.0(14) yes
O74 . C73 O75 . 123.3(13) yes
C73 . O75 C76 . 118.9(11) yes
C73 . O75 Na86 . 128.9(8) yes
C76 . O75 Na86 . 105.6(5) yes
O75 . C76 C77 . 110.44(7) yes
O75 . C76 H761 . 107.1 no
C77 . C76 H761 . 108.6 no
O75 . C76 H762 . 110.5 no
C77 . C76 H762 . 110.7 no
H761 . C76 H762 . 109.3 no
C76 . C77 O78 . 107.59(7) yes
C76 . C77 H771 . 110.2 no
O78 . C77 H771 . 108.8 no
C76 . C77 H772 . 111.0 no
O78 . C77 H772 . 108.9 no
H771 . C77 H772 . 110.2 no
C77 . O78 C79 . 113.95(7) yes
C77 . O78 Na86 . 112.2(6) yes
C79 . O78 Na86 . 114.5(4) yes
O78 . C79 C80 . 107.67(7) yes
O78 . C79 H791 . 110.7 no
C80 . C79 H791 . 110.4 no
O78 . C79 H792 . 109.3 no
C80 . C79 H792 . 110.0 no
H791 . C79 H792 . 108.8 no
C79 . C80 O81 . 107.67(7) yes
C79 . C80 H801 . 109.4 no
O81 . C80 H801 . 109.8 no
C79 . C80 H802 . 110.1 no
O81 . C80 H802 . 110.6 no
H801 . C80 H802 . 109.3 no
C80 . O81 C82 . 113.96(7) yes
C80 . O81 Na86 . 108.0(6) yes
C82 . O81 Na86 . 109.3(6) yes
O81 . C82 C83 . 107.59(7) yes
O81 . C82 H821 . 109.0 no
C83 . C82 H821 . 108.6 no
O81 . C82 H822 . 110.6 no
C83 . C82 H822 . 110.8 no
H821 . C82 H822 . 110.1 no
C82 . C83 O84 . 110.44(7) yes
C82 . C83 H831 . 108.8 no
O84 . C83 H831 . 108.6 no
C82 . C83 H832 . 109.0 no
O84 . C83 H832 . 110.9 no
H831 . C83 H832 . 109.2 no
C83 . O84 C85 . 113.2(8) yes
C83 . O84 Na86 . 112.0(5) yes
C85 . O84 Na86 . 124.3(9) yes
O84 . C85 H851 . 109.1 no
O84 . C85 H852 . 108.5 no
H851 . C85 H852 . 110.1 no
O84 . C85 H853 . 108.2 no
H851 . C85 H853 . 109.9 no
H852 . C85 H853 . 111.0 no
O81 . Na86 O78 . 69.3(2) yes
O81 . Na86 N18 2_775 98.4(3) yes
O78 . Na86 N18 2_775 104.9(3) yes
O81 . Na86 O84 . 68.1(3) yes
O78 . Na86 O84 . 135.8(3) yes
N18 2_775 Na86 O84 . 92.5(3) yes
O81 . Na86 O75 . 132.6(3) yes
O78 . Na86 O75 . 65.8(3) yes
N18 2_775 Na86 O75 . 79.5(3) yes
O84 . Na86 O75 . 158.4(3) yes
O81 . Na86 O88 . 117.1(4) yes
O78 . Na86 O88 . 94.4(4) yes
N18 2_775 Na86 O88 . 143.8(4) yes
O84 . Na86 O88 . 94.6(4) yes
O75 . Na86 O88 . 81.1(4) yes
Na86 . O88 C89 . 148.2(11) yes
O88 . C89 C90 . 122.1(10) yes
O88 . C89 C91 . 123.9(11) yes
C90 . C89 C91 . 113.76(7) yes
C89 . C90 H901 . 110.1 no
C89 . C90 H902 . 109.8 no
H901 . C90 H902 . 109.5 no
C89 . C90 H903 . 108.5 no
H901 . C90 H903 . 109.5 no
H902 . C90 H903 . 109.5 no
C89 . C91 H911 . 108.8 no
C89 . C91 H912 . 109.6 no
H911 . C91 H912 . 109.8 no
C89 . C91 H913 . 109.9 no
H911 . C91 H913 . 109.0 no
H912 . C91 H913 . 109.7 no
O92 . C93 C94 . 126.4(13) yes
O92 . C93 C95 . 120.5(13) yes
C94 . C93 C95 . 113.1(12) yes
C93 . C94 H941 . 109.5 no
C93 . C94 H942 . 109.1 no
H941 . C94 H942 . 109.5 no
C93 . C94 H943 . 109.9 no
H941 . C94 H943 . 109.5 no
H942 . C94 H943 . 109.5 no
C93 . C95 H951 . 108.2 no
C93 . C95 H952 . 108.8 no
H951 . C95 H952 . 109.5 no
C93 . C95 H953 . 110.8 no
H951 . C95 H953 . 109.4 no
H952 . C95 H953 . 110.0 no
O96 . C97 C98 . 121.8(10) yes
O96 . C97 C99 . 125.0(10) yes
C98 . C97 C99 . 113.2(9) yes
C97 . C98 H981 . 109.8 no
C97 . C98 H982 . 109.6 no
H981 . C98 H982 . 110.2 no
C97 . C98 H983 . 108.2 no
H981 . C98 H983 . 109.2 no
H982 . C98 H983 . 109.8 no
C97 . C99 H991 . 110.8 no
C97 . C99 H992 . 110.0 no
H991 . C99 H992 . 108.7 no
C97 . C99 H993 . 108.9 no
H991 . C99 H993 . 108.7 no
H992 . C99 H993 . 109.6 no
C101 . C100 H1001 . 108.6 no
C101 . C100 H1002 . 113.2 no
H1001 . C100 H1002 . 109.5 no
C101 . C100 H1003 . 106.5 no
H1001 . C100 H1003 . 109.5 no
H1002 . C100 H1003 . 109.5 no
C100 . C101 O102 . 118.8(13) yes
C100 . C101 C103 . 118.3(13) yes
O102 . C101 C103 . 122.9(13) yes
C101 . C103 H1031 . 115.8 no
C101 . C103 H1032 . 107.3 no
H1031 . C103 H1032 . 103.5 no
C101 . C103 H1033 . 113.6 no
H1031 . C103 H1033 . 113.1 no
H1032 . C103 H1033 . 101.8 no

loop_
_geom_bond_atom_site_label_1
_geom_bond_atom_site_label_2
_geom_bond_site_symmetry_2
_geom_bond_distance
_geom_bond_publ_flag
C1 C2 . 1.402(5) yes
C1 C6 . 1.470(4) yes
C1 C14 . 1.417(5) yes
C2 C3 . 1.362(5) yes
C2 H21 . 0.929 no
C3 C4 . 1.403(5) yes
C3 H31 . 0.930 no
C4 C5 . 1.370(5) yes
C4 H41 . 0.922 no
C5 C6 . 1.395(5) yes
C5 H51 . 0.934 no
C6 C7 . 1.387(5) yes
C7 C8 . 1.373(5) yes
C7 H71 . 0.924 no
C8 C9 . 1.398(5) yes
C8 C13 . 1.471(4) yes
C9 C10 . 1.372(5) yes
C9 H91 . 0.924 no
C10 C11 . 1.406(5) yes
C10 H101 . 0.932 no
C11 C12 . 1.365(5) yes
C11 H111 . 0.938 no
C12 C13 . 1.401(5) yes
C12 H121 . 0.931 no
C13 C14 . 1.425(5) yes
C14 C15 . 1.538(6) yes
C15 N16 . 1.471(7) yes
C15 H151 . 0.961 no
C15 H152 . 0.966 no
N16 N17 . 1.355(6) yes
N16 C20 . 1.342(6) yes
N17 N18 . 1.324(6) yes
N18 Na86 2_775 2.468(7) yes
N18 C19 . 1.402(6) yes
C19 C20 . 1.355(6) yes
C19 C22 . 1.484(7) yes
C20 I21 . 2.098(5) yes
C22 C23 . 1.390(8) yes
C22 C27 . 1.389(8) yes
C23 C24 . 1.386(8) yes
C23 H231 . 0.940 no
C24 C25 . 1.390(8) yes
C24 H241 . 0.936 no
C25 C26 . 1.382(8) yes
C25 H251 . 0.926 no
C26 C27 . 1.402(8) yes
C26 C28 . 1.452(7) yes
C27 H271 . 0.934 no
C28 N29 . 1.348(6) yes
C28 C32 . 1.409(6) yes
N29 N30 . 1.357(6) yes
N30 N31 . 1.359(6) yes
N31 C32 . 1.376(6) yes
N31 C34 . 1.413(10) yes
C32 I33 . 2.063(6) yes
I33 I87 . 3.5275(11) yes
C34 C35 . 1.387(8) yes
C34 C39 . 1.378(8) yes
C35 C36 . 1.384(8) yes
C35 H351 . 0.939 no
C36 C37 . 1.379(8) yes
C36 C73 . 1.491(16) yes
C37 C38 . 1.379(8) yes
C37 H371 . 0.929 no
C38 C39 . 1.395(8) yes
C38 N40 . 1.431(12) yes
C39 H391 . 0.939 no
N40 N41 . 1.353(6) yes
N40 C44 . 1.376(6) yes
N41 N42 . 1.346(6) yes
N42 C43 . 1.353(6) yes
C43 C44 . 1.396(6) yes
C43 C46 . 1.462(8) yes
C44 I45 . 2.073(6) yes
C46 C47 . 1.400(8) yes
C46 C51 . 1.398(8) yes
C47 C48 . 1.395(9) yes
C47 H471 . 0.930 no
C48 C49 . 1.389(9) yes
C48 H481 . 0.937 no
C49 C50 . 1.393(8) yes
C49 H491 . 0.933 no
C50 C51 . 1.383(8) yes
C50 C52 . 1.497(8) yes
C51 H511 . 0.929 no
C52 N53 . 1.413(7) yes
C52 C56 . 1.347(6) yes
N53 N54 . 1.327(6) yes
N54 N55 . 1.350(7) yes
N55 C56 . 1.360(6) yes
N55 C58 . 1.469(8) yes
C56 I57 . 2.095(8) yes
C58 C59 . 1.540(6) yes
C58 H581 . 0.963 no
C58 H582 . 0.970 no
C59 C60 . 1.420(5) yes
C59 C72 . 1.418(5) yes
C60 C61 . 1.406(5) yes
C60 C65 . 1.466(4) yes
C61 C62 . 1.363(5) yes
C61 H611 . 0.936 no
C62 C63 . 1.405(5) yes
C62 H621 . 0.930 no
C63 C64 . 1.372(5) yes
C63 H631 . 0.927 no
C64 C65 . 1.400(5) yes
C64 H641 . 0.926 no
C65 C66 . 1.374(5) yes
C66 C67 . 1.379(5) yes
C66 H661 . 0.932 no
C67 C68 . 1.403(5) yes
C67 C72 . 1.464(5) yes
C68 C69 . 1.368(5) yes
C68 H681 . 0.935 no
C69 C70 . 1.406(5) yes
C69 H691 . 0.941 no
C70 C71 . 1.361(5) yes
C70 H701 . 0.933 no
C71 C72 . 1.405(5) yes
C71 H711 . 0.930 no
C73 O74 . 1.258(18) yes
C73 O75 . 1.275(16) yes
O75 C76 . 1.443(6) yes
O75 Na86 . 2.788(11) yes
C76 C77 . 1.492(6) yes
C76 H761 . 0.966 no
C76 H762 . 0.971 no
C77 O78 . 1.402(6) yes
C77 H771 . 0.971 no
C77 H772 . 0.973 no
O78 C79 . 1.436(6) yes
O78 Na86 . 2.429(9) yes
C79 C80 . 1.506(6) yes
C79 H791 . 0.975 no
C79 H792 . 0.972 no
C80 O81 . 1.427(6) yes
C80 H801 . 0.973 no
C80 H802 . 0.967 no
O81 C82 . 1.402(6) yes
O81 Na86 . 2.374(9) yes
C82 C83 . 1.482(6) yes
C82 H821 . 0.972 no
C82 H822 . 0.979 no
C83 O84 . 1.431(6) yes
C83 H831 . 0.971 no
C83 H832 . 0.968 no
O84 C85 . 1.384(16) yes
O84 Na86 . 2.502(12) yes
C85 H851 . 0.967 no
C85 H852 . 0.962 no
C85 H853 . 0.962 no
Na86 O88 . 2.275(10) yes
O88 C89 . 1.203(13) yes
C89 C90 . 1.494(7) yes
C89 C91 . 1.492(7) yes
C90 H901 . 0.950 no
C90 H902 . 0.950 no
C90 H903 . 0.950 no
C91 H911 . 0.967 no
C91 H912 . 0.972 no
C91 H913 . 0.975 no
O92 C93 . 1.221(9) yes
C93 C94 . 1.5201(10) yes
C93 C95 . 1.5199(10) yes
C94 H941 . 0.950 no
C94 H942 . 0.950 no
C94 H943 . 0.950 no
C95 H951 . 0.962 no
C95 H952 . 0.963 no
C95 H953 . 0.965 no
O96 C97 . 1.277(9) yes
C97 C98 . 1.5203(10) yes
C97 C99 . 1.5205(10) yes
C98 H981 . 0.962 no
C98 H982 . 0.961 no
C98 H983 . 0.952 no
C99 H991 . 0.958 no
C99 H992 . 0.953 no
C99 H993 . 0.954 no
C100 C101 . 1.5198(10) yes
C100 H1001 . 0.950 no
C100 H1002 . 0.950 no
C100 H1003 . 0.950 no
C101 O102 . 1.211(9) yes
C101 C103 . 1.5200(10) yes
C103 H1031 . 0.917 no
C103 H1032 . 1.056 no
C103 H1033 . 0.942 no

loop_
_geom_hbond_atom_site_label_D
_geom_hbond_atom_site_label_H
_geom_hbond_atom_site_label_A
_geom_hbond_site_symmetry_A
_geom_hbond_angle_DHA
_geom_hbond_distance_DH
_geom_hbond_distance_HA
_geom_hbond_distance_DA
_geom_hbond_publ_flag
C23 H231 O84 2_775 167.5(3) 0.940 2.477 3.401(16) yes
C37 H371 O88 . 168.2(3) 0.929 2.599 3.513(16) yes
C64 H641 N54 2_766 146.4(4) 0.926 2.597 3.408(16) yes
C77 H771 N17 2_775 143.1(2) 0.971 2.552 3.379(16) yes
C85 H851 N41 . 167.5(4) 0.967 2.527 3.477(16) yes

loop_
_platon_squeeze_void_nr
_platon_squeeze_void_average_x
_platon_squeeze_void_average_y
_platon_squeeze_void_average_z
_platon_squeeze_void_volume
_platon_squeeze_void_count_electrons
_platon_squeeze_void_content
1 0.295 0.558 0.136 124 50 ' '
2 0.705 0.442 0.864 124 50 ' '
